data_4504740
loop_
_publ_author_name
'Custelcean, Radu'
'Moyer, Bruce A.'
'Bryantsev, Vyacheslav S.'
'Hay, Benjamin P.'

_publ_section_title
;
 Anion Coordination in Metal&#x2212;Organic Frameworks Functionalized with
 Urea Hydrogen-Bonding Groups
;
_journal_issue 2
_journal_name_full 'Crystal Growth &amp; Design'
_journal_page_first 555
_journal_paper_doi 10.1021/cg0505057
_journal_volume 6
_journal_year 2006
_chemical_formula_sum 'C11 H22 N4 O11 S Zn'
_chemical_formula_weight 483.76
_chemical_name_common 2
_chemical_name_systematic
; 
 ? 
;
_space_group_IT_number 13
_symmetry_cell_setting monoclinic
_symmetry_space_group_name_Hall '-P 2yc'
_symmetry_space_group_name_H-M 'P 1 2/c 1'
_atom_sites_solution_hydrogens geom
_atom_sites_solution_primary direct
_atom_sites_solution_secondary difmap
_audit_creation_method SHELXL-97
_cell_angle_alpha 90.00
_cell_angle_beta 96.619(3)
_cell_angle_gamma 90.00
_cell_formula_units_Z 4
_cell_length_a 8.4886(15)
_cell_length_b 10.5837(18)
_cell_length_c 20.733(4)
_cell_measurement_temperature 173(2)
_cell_volume 1850.3(6)
_computing_structure_refinement 'SHELXL-97 (Sheldrick, 1997)'
_computing_structure_solution 'SHELXS-97 (Sheldrick, 1990)'
_diffrn_ambient_temperature 173(2)
_diffrn_measured_fraction_theta_full 0.998
_diffrn_measured_fraction_theta_max 0.998
_diffrn_radiation_monochromator graphite
_diffrn_radiation_source 'fine-focus sealed tube'
_diffrn_radiation_type MoK\a
_diffrn_radiation_wavelength 0.71073
_diffrn_reflns_av_R_equivalents 0.0425
_diffrn_reflns_av_sigmaI/netI 0.0341
_diffrn_reflns_limit_h_max 11
_diffrn_reflns_limit_h_min -11
_diffrn_reflns_limit_k_max 14
_diffrn_reflns_limit_k_min -14
_diffrn_reflns_limit_l_max 27
_diffrn_reflns_limit_l_min -27
_diffrn_reflns_number 22490
_diffrn_reflns_theta_full 28.34
_diffrn_reflns_theta_max 28.34
_diffrn_reflns_theta_min 1.92
_exptl_absorpt_coefficient_mu 1.506
_exptl_absorpt_correction_T_max 0.9562
_exptl_absorpt_correction_T_min 0.5911
_exptl_absorpt_correction_type empirical
_exptl_crystal_density_diffrn 1.737
_exptl_crystal_density_method 'not measured'
_exptl_crystal_F_000 1000
_exptl_crystal_size_max 0.39
_exptl_crystal_size_mid 0.06
_exptl_crystal_size_min 0.03
_refine_diff_density_max 0.610
_refine_diff_density_min -0.430
_refine_diff_density_rms 0.088
_refine_ls_extinction_method none
_refine_ls_goodness_of_fit_ref 1.089
_refine_ls_hydrogen_treatment mixed
_refine_ls_matrix_type full
_refine_ls_number_parameters 300
_refine_ls_number_reflns 4618
_refine_ls_number_restraints 0
_refine_ls_restrained_S_all 1.089
_refine_ls_R_factor_all 0.0501
_refine_ls_R_factor_gt 0.0381
_refine_ls_shift/su_max 0.001
_refine_ls_shift/su_mean 0.000
_refine_ls_structure_factor_coef Fsqd
_refine_ls_weighting_details 'calc w=1/[\s^2^(Fo^2^)+(0.0357P)^2^+2.2459P] where P=(Fo^2^+2Fc^2^)/3'
_refine_ls_weighting_scheme calc
_refine_ls_wR_factor_gt 0.0849
_refine_ls_wR_factor_ref 0.0886
_reflns_number_gt 3815
_reflns_number_total 4618
_reflns_threshold_expression >2sigma(I)
_cod_data_source_file cg0505057si20050928_052814.cif
_cod_data_source_block c:\frames\101\work\p2c
_cod_original_sg_symbol_H-M P2/c
_cod_database_code 4504740

loop_
_symmetry_equiv_pos_as_xyz
'x, y, z'
'-x, y, -z+1/2'
'-x, -y, -z'
'x, -y, z-1/2'

loop_
_atom_site_label
_atom_site_type_symbol
_atom_site_fract_x
_atom_site_fract_y
_atom_site_fract_z
_atom_site_U_iso_or_equiv
_atom_site_adp_type
_atom_site_occupancy
_atom_site_symmetry_multiplicity
_atom_site_calc_flag
_atom_site_refinement_flags
Zn1 Zn 0.0000 0.95569(4) 0.2500 0.01462(10) Uani 1 2 d S
Zn2 Zn -0.5000 0.5000 0.5000 0.01363(10) Uani 1 2 d S
S1 S -0.70672(7) 0.67777(6) 0.38501(3) 0.01381(13) Uani 1 1 d .
O2 O -0.8253(2) 0.68260(18) 0.43233(9) 0.0206(4) Uani 1 1 d .
O6 O -0.2525(2) 0.53060(19) 0.49307(10) 0.0186(4) Uani 1 1 d .
O8 O 0.2507(2) 0.93713(19) 0.26040(10) 0.0201(4) Uani 1 1 d .
O5 O -0.6528(2) 0.80871(17) 0.37335(8) 0.0205(4) Uani 1 1 d .
O7 O 0.0000 0.7658(3) 0.2500 0.0307(7) Uani 1 2 d S
N3 N -0.5047(2) 0.66430(19) 0.55559(10) 0.0152(4) Uani 1 1 d .
O4 O -0.7798(2) 0.62396(18) 0.32338(9) 0.0234(4) Uani 1 1 d .
N4 N 0.0060(2) 1.0715(2) 0.32908(10) 0.0157(4) Uani 1 1 d .
O1 O -0.2525(3) 0.89549(18) 0.45285(10) 0.0302(5) Uani 1 1 d .
N2 N -0.1703(2) 1.0936(2) 0.48369(10) 0.0165(4) Uani 1 1 d .
H2N H -0.1718 1.1514 0.5141 0.020 Uiso 1 1 calc R
O3 O -0.5692(2) 0.60148(17) 0.41108(8) 0.0179(4) Uani 1 1 d .
C9 C 0.0808(3) 1.2666(2) 0.38102(12) 0.0182(5) Uani 1 1 d .
H9 H 0.1357 1.3448 0.3808 0.022 Uiso 1 1 calc R
C8 C 0.0835(3) 1.1822(2) 0.32993(12) 0.0167(5) Uani 1 1 d .
H8 H 0.1414 1.2032 0.2948 0.020 Uiso 1 1 calc R
C6 C -0.0845(3) 1.1209(2) 0.43152(12) 0.0143(5) Uani 1 1 d .
C5 C -0.4826(3) 0.8886(2) 0.62452(12) 0.0178(5) Uani 1 1 d .
H5 H -0.4777 0.9658 0.6480 0.021 Uiso 1 1 calc R
C2 C -0.4330(3) 0.7652(2) 0.53239(12) 0.0148(5) Uani 1 1 d .
H2 H -0.3930 0.7586 0.4916 0.018 Uiso 1 1 calc R
N1 N -0.3321(2) 0.98238(19) 0.54502(10) 0.0153(4) Uani 1 1 d .
H1N H -0.3306 1.0521 0.5682 0.018 Uiso 1 1 calc R
C11 C -0.2520(3) 0.9834(2) 0.49082(12) 0.0166(5) Uani 1 1 d .
C7 C -0.0772(3) 1.0408(2) 0.37848(12) 0.0163(5) Uani 1 1 d .
H7 H -0.1323 0.9626 0.3771 0.020 Uiso 1 1 calc R
C1 C -0.4157(3) 0.8790(2) 0.56607(11) 0.0140(5) Uani 1 1 d .
C4 C -0.5561(3) 0.7838(3) 0.64741(12) 0.0210(5) Uani 1 1 d .
H4 H -0.6013 0.7885 0.6872 0.025 Uiso 1 1 calc R
C3 C -0.5639(3) 0.6726(2) 0.61249(12) 0.0187(5) Uani 1 1 d .
H3 H -0.6121 0.6005 0.6292 0.022 Uiso 1 1 calc R
C10 C -0.0026(3) 1.2352(2) 0.43215(12) 0.0174(5) Uani 1 1 d .
H10 H -0.0042 1.2916 0.4677 0.021 Uiso 1 1 calc R
O10 O 0.1300(3) 0.5857(2) 0.11936(11) 0.0311(5) Uani 1 1 d .
O9 O 0.3429(3) 0.7670(3) 0.17513(15) 0.0392(6) Uani 1 1 d .
O11 O 0.1530(5) 0.4265(3) 0.23017(16) 0.0636(10) Uani 1 1 d .
O12 O 0.5000 0.5741(5) 0.2500 0.0894(16) Uani 1 2 d S
H3O H 0.070(4) 0.724(3) 0.2667(15) 0.024(8) Uiso 1 1 d .
H1O H -0.214(4) 0.467(4) 0.5083(17) 0.029(10) Uiso 1 1 d .
H5O H 0.277(4) 0.893(3) 0.2348(17) 0.026(9) Uiso 1 1 d .
H4O H 0.277(4) 0.903(3) 0.2966(17) 0.028(9) Uiso 1 1 d .
H2O H -0.216(5) 0.540(4) 0.460(2) 0.045(11) Uiso 1 1 d .
H6O H 0.414(6) 0.793(5) 0.143(2) 0.076(15) Uiso 1 1 d .
H9O H 0.046(5) 0.612(4) 0.1091(19) 0.041(12) Uiso 1 1 d .
H10O H 0.210(5) 0.459(4) 0.252(2) 0.047(13) Uiso 1 1 d .
H11O H 0.136(11) 0.466(9) 0.183(5) 0.22(4) Uiso 1 1 d .
H8O H 0.184(7) 0.644(5) 0.133(3) 0.09(2) Uiso 1 1 d .
H7O H 0.388(5) 0.735(4) 0.197(2) 0.044(16) Uiso 1 1 d .

loop_
_atom_site_aniso_label
_atom_site_aniso_U_11
_atom_site_aniso_U_22
_atom_site_aniso_U_33
_atom_site_aniso_U_23
_atom_site_aniso_U_13
_atom_site_aniso_U_12
Zn1 0.0196(2) 0.0143(2) 0.01017(19) 0.000 0.00270(15) 0.000
Zn2 0.0155(2) 0.0108(2) 0.0149(2) -0.00053(15) 0.00320(15) -0.00122(15)
S1 0.0179(3) 0.0119(3) 0.0115(3) -0.0010(2) 0.0015(2) 0.0013(2)
O2 0.0217(9) 0.0212(10) 0.0202(9) 0.0006(7) 0.0076(7) 0.0029(7)
O6 0.0192(9) 0.0173(10) 0.0203(10) 0.0037(8) 0.0059(8) -0.0006(8)
O8 0.0205(10) 0.0241(11) 0.0159(10) 0.0010(8) 0.0021(8) 0.0002(8)
O5 0.0311(10) 0.0137(9) 0.0168(9) 0.0004(7) 0.0031(8) -0.0004(7)
O7 0.0252(16) 0.0168(15) 0.0458(19) 0.000 -0.0134(14) 0.000
N3 0.0194(10) 0.0124(10) 0.0143(10) -0.0001(8) 0.0037(8) -0.0004(8)
O4 0.0272(10) 0.0229(10) 0.0185(9) -0.0051(8) -0.0039(8) 0.0011(8)
N4 0.0170(10) 0.0174(11) 0.0130(10) -0.0011(8) 0.0031(8) -0.0007(8)
O1 0.0510(13) 0.0170(10) 0.0271(11) -0.0092(8) 0.0232(10) -0.0127(9)
N2 0.0227(11) 0.0148(10) 0.0133(10) -0.0051(8) 0.0079(8) -0.0037(8)
O3 0.0193(9) 0.0187(9) 0.0161(9) 0.0038(7) 0.0045(7) 0.0043(7)
C9 0.0187(12) 0.0152(12) 0.0205(13) 0.0004(10) 0.0022(10) -0.0035(10)
C8 0.0172(12) 0.0174(12) 0.0159(12) 0.0031(10) 0.0037(9) -0.0007(9)
C6 0.0134(11) 0.0155(12) 0.0142(11) -0.0002(9) 0.0024(9) 0.0004(9)
C5 0.0205(12) 0.0154(13) 0.0179(12) -0.0045(10) 0.0035(10) -0.0019(10)
C2 0.0161(11) 0.0156(12) 0.0131(11) -0.0009(9) 0.0030(9) -0.0001(9)
N1 0.0212(11) 0.0108(10) 0.0147(10) -0.0033(8) 0.0059(8) -0.0028(8)
C11 0.0192(12) 0.0147(12) 0.0167(12) -0.0006(9) 0.0059(9) -0.0017(9)
C7 0.0197(12) 0.0150(12) 0.0149(11) -0.0007(9) 0.0047(9) -0.0023(10)
C1 0.0147(11) 0.0138(12) 0.0133(11) 0.0007(9) 0.0008(9) 0.0006(9)
C4 0.0241(13) 0.0256(14) 0.0148(12) -0.0018(10) 0.0081(10) -0.0024(11)
C3 0.0211(13) 0.0183(13) 0.0176(12) 0.0025(10) 0.0058(10) -0.0046(10)
C10 0.0206(12) 0.0142(12) 0.0178(12) -0.0035(9) 0.0042(10) -0.0013(10)
O10 0.0246(12) 0.0391(14) 0.0313(12) -0.0047(10) 0.0104(10) 0.0028(10)
O9 0.0438(15) 0.0361(14) 0.0425(16) -0.0025(12) 0.0251(13) 0.0017(12)
O11 0.109(3) 0.0434(17) 0.0399(17) -0.0161(14) 0.0140(17) -0.0324(18)
O12 0.068(3) 0.085(4) 0.120(4) 0.000 0.031(3) 0.000

loop_
_atom_type_symbol
_atom_type_description
_atom_type_scat_dispersion_real
_atom_type_scat_dispersion_imag
_atom_type_scat_source
C C 0.0033 0.0016 'International Tables Vol C Tables 4.2.6.8 and 6.1.1.4'
H H 0.0000 0.0000 'International Tables Vol C Tables 4.2.6.8 and 6.1.1.4'
N N 0.0061 0.0033 'International Tables Vol C Tables 4.2.6.8 and 6.1.1.4'
O O 0.0106 0.0060 'International Tables Vol C Tables 4.2.6.8 and 6.1.1.4'
S S 0.1246 0.1234 'International Tables Vol C Tables 4.2.6.8 and 6.1.1.4'
Zn Zn 0.2839 1.4301 'International Tables Vol C Tables 4.2.6.8 and 6.1.1.4'

loop_
_geom_angle_atom_site_label_1
_geom_angle_atom_site_label_2
_geom_angle_atom_site_label_3
_geom_angle
_geom_angle_site_symmetry_1
_geom_angle_site_symmetry_3
O7 Zn1 N4 126.88(6) . 2
O7 Zn1 N4 126.88(6) . .
N4 Zn1 N4 106.25(12) 2 .
O7 Zn1 O8 84.69(6) . .
N4 Zn1 O8 93.95(8) 2 .
N4 Zn1 O8 92.42(8) . .
O7 Zn1 O8 84.69(6) . 2
N4 Zn1 O8 92.42(8) 2 2
N4 Zn1 O8 93.95(8) . 2
O8 Zn1 O8 169.38(11) . 2
N3 Zn2 N3 180.00(11) 3_466 .
N3 Zn2 O6 90.44(8) 3_466 .
N3 Zn2 O6 89.56(8) . .
N3 Zn2 O6 89.55(8) 3_466 3_466
N3 Zn2 O6 90.45(8) . 3_466
O6 Zn2 O6 180.0 . 3_466
N3 Zn2 O3 92.09(7) 3_466 3_466
N3 Zn2 O3 87.91(7) . 3_466
O6 Zn2 O3 87.71(7) . 3_466
O6 Zn2 O3 92.30(7) 3_466 3_466
N3 Zn2 O3 87.91(7) 3_466 .
N3 Zn2 O3 92.09(7) . .
O6 Zn2 O3 92.29(7) . .
O6 Zn2 O3 87.70(7) 3_466 .
O3 Zn2 O3 180.00(14) 3_466 .
O4 S1 O3 110.15(11) . .
O4 S1 O2 109.73(11) . .
O3 S1 O2 110.24(10) . .
O4 S1 O5 109.06(11) . .
O3 S1 O5 108.97(11) . .
O2 S1 O5 108.66(11) . .
C3 N3 C2 119.6(2) . .
C3 N3 Zn2 125.05(17) . .
C2 N3 Zn2 115.18(16) . .
C8 N4 C7 119.9(2) . .
C8 N4 Zn1 120.05(16) . .
C7 N4 Zn1 119.86(17) . .
C11 N2 C6 124.8(2) . .
S1 O3 Zn2 135.62(11) . .
C10 C9 C8 119.1(2) . .
N4 C8 C9 121.4(2) . .
C10 C6 C7 117.8(2) . .
C10 C6 N2 118.3(2) . .
C7 C6 N2 123.9(2) . .
C4 C5 C1 118.9(2) . .
N3 C2 C1 122.3(2) . .
C11 N1 C1 125.1(2) . .
O1 C11 N2 122.9(2) . .
O1 C11 N1 123.7(2) . .
N2 C11 N1 113.4(2) . .
N4 C7 C6 121.8(2) . .
C2 C1 C5 117.9(2) . .
C2 C1 N1 123.2(2) . .
C5 C1 N1 118.9(2) . .
C3 C4 C5 120.0(2) . .
N3 C3 C4 121.3(2) . .
C9 C10 C6 120.0(2) . .

loop_
_geom_bond_atom_site_label_1
_geom_bond_atom_site_label_2
_geom_bond_distance
_geom_bond_site_symmetry_2
Zn1 O7 2.010(3) .
Zn1 N4 2.043(2) 2
Zn1 N4 2.043(2) .
Zn1 O8 2.1229(19) .
Zn1 O8 2.1229(19) 2
Zn2 N3 2.089(2) 3_466
Zn2 N3 2.089(2) .
Zn2 O6 2.1464(19) .
Zn2 O6 2.1464(19) 3_466
Zn2 O3 2.1559(17) 3_466
Zn2 O3 2.1560(17) .
S1 O4 1.4693(19) .
S1 O3 1.4699(18) .
S1 O2 1.4855(18) .
S1 O5 1.4881(19) .
N3 C3 1.337(3) .
N3 C2 1.345(3) .
N4 C8 1.342(3) .
N4 C7 1.349(3) .
O1 C11 1.218(3) .
N2 C11 1.374(3) .
N2 C6 1.401(3) .
C9 C10 1.382(3) .
C9 C8 1.388(4) .
C6 C10 1.395(3) .
C6 C7 1.395(3) .
C5 C4 1.383(4) .
C5 C1 1.400(3) .
C2 C1 1.391(3) .
N1 C11 1.379(3) .
N1 C1 1.401(3) .
C4 C3 1.380(4) .
